data_1518124
loop_
_publ_author_name
'Lohar, Somenath'
'Pal, Siddhartha'
'Sen, Buddhadeb'
'Mukherjee, Manjira'
'Banerjee, Samya'
'Chattopadhyay, Pabitra'

_publ_section_title
;
 Selective and sensitive turn-on chemosensor for arsenite ion at the ppb
 level in aqueous media applicable in cell staining.
;
_journal_issue 22
_journal_name_full 'Analytical chemistry'
_journal_page_first 11357
_journal_page_last 11361
_journal_paper_doi 10.1021/ac503255f
_journal_volume 86
_journal_year 2014
_chemical_formula_sum 'C31 H30 N6 O3'
_chemical_formula_weight 534.61
_chemical_name_systematic
;
 ?
;
_space_group_crystal_system monoclinic
_space_group_IT_number 14
_space_group_name_Hall '-P 2ybc'
_space_group_name_H-M_alt 'P 1 21/c 1'
_symmetry_space_group_name_Hall '-P 2ybc'
_symmetry_space_group_name_H-M 'P 1 21/c 1'
_atom_sites_solution_hydrogens geom
_audit_creation_method SHELXL-2013
_cell_angle_alpha 90
_cell_angle_beta 96.378(3)
_cell_angle_gamma 90
_cell_formula_units_Z 4
_cell_length_a 7.6668(4)
_cell_length_b 25.7408(11)
_cell_length_c 14.5202(6)
_cell_measurement_temperature 296(2)
_cell_volume 2847.8(2)
_computing_structure_refinement 'SHELXL-2013 (Sheldrick, 2013)'
_diffrn_ambient_temperature 296(2)
_diffrn_measured_fraction_theta_full 0.299
_diffrn_measured_fraction_theta_max 0.988
_diffrn_radiation_type MoK\a
_diffrn_radiation_wavelength 0.71073
_diffrn_reflns_av_R_equivalents 0.0477
_diffrn_reflns_av_unetI/netI 0.0219
_diffrn_reflns_Laue_measured_fraction_full 0.299
_diffrn_reflns_Laue_measured_fraction_max 0.988
_diffrn_reflns_limit_h_max 6
_diffrn_reflns_limit_h_min -6
_diffrn_reflns_limit_k_max 20
_diffrn_reflns_limit_k_min -20
_diffrn_reflns_limit_l_max 11
_diffrn_reflns_limit_l_min -11
_diffrn_reflns_number 15971
_diffrn_reflns_point_group_measured_fraction_full 0.299
_diffrn_reflns_point_group_measured_fraction_max 0.988
_diffrn_reflns_theta_full 25.242
_diffrn_reflns_theta_max 16.637
_diffrn_reflns_theta_min 2.120
_exptl_absorpt_coefficient_mu 0.083
_exptl_crystal_density_diffrn 1.247
_exptl_crystal_F_000 1128
_refine_diff_density_max 0.232
_refine_diff_density_min -0.229
_refine_diff_density_rms 0.105
_refine_ls_extinction_method none
_refine_ls_goodness_of_fit_ref 1.004
_refine_ls_hydrogen_treatment constr
_refine_ls_matrix_type full
_refine_ls_number_parameters 367
_refine_ls_number_reflns 1538
_refine_ls_number_restraints 0
_refine_ls_restrained_S_all 1.004
_refine_ls_R_factor_all 0.0510
_refine_ls_R_factor_gt 0.0341
_refine_ls_shift/su_max 0.000
_refine_ls_shift/su_mean 0.000
_refine_ls_structure_factor_coef Fsqd
_refine_ls_weighting_details 'w=1/[\s^2^(Fo^2^)+(0.1150P)^2^] where P=(Fo^2^+2Fc^2^)/3'
_refine_ls_weighting_scheme calc
_refine_ls_wR_factor_gt 0.1078
_refine_ls_wR_factor_ref 0.1302
_reflns_Friedel_coverage 0.000
_reflns_number_gt 1268
_reflns_number_total 1538
_reflns_threshold_expression 'I > 2\s(I)'
_cod_data_source_file ac503255f_si_002.cif
_cod_data_source_block PB_16
_cod_depositor_comments 'Adding full bibliography for 1518124.cif.'
_cod_database_code 1518124
_shelx_space_group_comment
;
The symmetry employed for this shelxl refinement is uniquely defined
by the following loop, which should always be used as a source of
symmetry information in preference to the above space-group names.
They are only intended as comments.
;
_shelxl_version_number 2013-4

loop_
_space_group_symop_operation_xyz
'x, y, z'
'-x, y+1/2, -z+1/2'
'-x, -y, -z'
'x, -y-1/2, z-1/2'

loop_
_atom_site_label
_atom_site_type_symbol
_atom_site_fract_x
_atom_site_fract_y
_atom_site_fract_z
_atom_site_U_iso_or_equiv
_atom_site_adp_type
_atom_site_occupancy
_atom_site_site_symmetry_order
_atom_site_calc_flag
_atom_site_refinement_flags_posn
_atom_site_refinement_flags_adp
O1 O 0.7820(4) 0.99769(11) 0.2926(3) 0.0698(10) Uani 1 1 d . .
H1 H 0.6912 0.9825 0.3012 0.105 Uiso 1 1 calc R U
N1 N 1.4686(8) 1.1433(2) 0.3906(4) 0.0637(12) Uani 1 1 d . .
O2 O 1.2000(5) 1.10562(12) 0.4155(3) 0.0809(12) Uani 1 1 d . .
O3 O 0.3035(4) 0.83811(14) 0.1702(3) 0.0836(12) Uani 1 1 d . .
N6 N 0.1605(8) 0.8854(2) 0.3725(4) 0.0636(11) Uani 1 1 d . .
N2 N 1.5712(6) 1.14550(19) 0.3161(5) 0.0663(12) Uani 1 1 d . .
N5 N 0.1400(7) 0.8536(2) 0.2929(4) 0.0662(12) Uani 1 1 d . .
N4 N 0.5233(9) 0.93067(15) 0.2608(4) 0.0623(12) Uani 1 1 d . .
N3 N 1.2503(9) 1.0529(2) 0.2247(3) 0.0626(12) Uani 1 1 d . .
C6 C 1.4718(6) 1.1845(3) 0.4554(6) 0.0601(13) Uani 1 1 d . .
C19 C 0.8496(12) 0.9764(3) 0.2179(4) 0.0564(13) Uani 1 1 d . .
C8 C 1.3490(10) 1.0888(3) 0.2798(6) 0.0564(14) Uani 1 1 d . .
C22 C 0.2948(10) 0.9190(2) 0.3615(5) 0.0582(14) Uani 1 1 d . .
C18 C 0.7586(10) 0.9369(3) 0.1652(6) 0.0608(14) Uani 1 1 d . .
C9 C 1.4995(12) 1.1092(3) 0.2531(4) 0.0599(14) Uani 1 1 d . .
C21 C 0.3716(10) 0.9069(3) 0.2836(6) 0.0579(14) Uani 1 1 d . .
C7 C 1.3215(9) 1.1111(2) 0.3685(5) 0.0623(14) Uani 1 1 d . .
C1 C 1.4257(5) 1.1746(2) 0.5434(7) 0.0667(14) Uani 1 1 d . .
H1A H 1.3954 1.1411 0.5594 0.080 Uiso 1 1 calc R U
C13 C 1.0111(11) 0.9942(2) 0.1942(5) 0.0552(13) Uani 1 1 d . .
C15 C 0.9944(12) 0.9328(3) 0.0654(4) 0.0668(15) Uani 1 1 d . .
C12 C 1.1092(11) 1.0341(3) 0.2498(3) 0.0603(15) Uani 1 1 d . .
H12 H 1.0684 1.0458 0.3041 0.072 Uiso 1 1 calc R U
C24 C 0.2759(10) 0.8636(3) 0.2380(5) 0.0632(14) Uani 1 1 d . .
C14 C 1.0798(6) 0.9717(3) 0.1184(6) 0.0650(14) Uani 1 1 d . .
H14 H 1.1876 0.9834 0.1030 0.078 Uiso 1 1 calc R U
C17 C 0.8344(12) 0.91678(19) 0.0902(6) 0.0699(14) Uani 1 1 d . .
H17 H 0.7739 0.8910 0.0549 0.084 Uiso 1 1 calc R U
C20 C 0.5959(11) 0.91626(19) 0.1885(5) 0.0678(15) Uani 1 1 d . .
H20 H 0.5394 0.8912 0.1497 0.081 Uiso 1 1 calc R U
C28 C 0.0593(8) 0.8038(3) 0.2962(7) 0.0670(15) Uani 1 1 d . .
C5 C 1.5171(6) 1.2342(4) 0.4323(4) 0.0777(15) Uani 1 1 d . .
H5 H 1.5467 1.2411 0.3731 0.093 Uiso 1 1 calc R U
C2 C 1.4246(6) 1.2140(4) 0.6071(4) 0.0804(16) Uani 1 1 d . .
H2A H 1.3921 1.2074 0.6658 0.097 Uiso 1 1 calc R U
C4 C 1.5188(7) 1.2735(3) 0.4964(8) 0.0913(17) Uani 1 1 d . .
H4 H 1.5514 1.3070 0.4810 0.110 Uiso 1 1 calc R U
C33 C 0.0782(6) 0.7759(4) 0.3765(5) 0.0818(16) Uani 1 1 d . .
H33 H 0.1417 0.7895 0.4293 0.098 Uiso 1 1 calc R U
C23 C 0.3427(6) 0.96086(18) 0.4314(3) 0.0778(14) Uani 1 1 d . .
H23A H 0.4431 0.9795 0.4149 0.117 Uiso 1 1 calc R U
H23B H 0.3699 0.9455 0.4915 0.117 Uiso 1 1 calc R U
H23C H 0.2457 0.9844 0.4325 0.117 Uiso 1 1 calc R U
C00W C 0.0030(6) 0.89756(17) 0.4157(3) 0.0810(15) Uani 1 1 d . .
H00A H 0.0342 0.9178 0.4706 0.122 Uiso 1 1 calc R U
H00B H -0.0524 0.8659 0.4318 0.122 Uiso 1 1 calc R U
H00C H -0.0765 0.9170 0.3731 0.122 Uiso 1 1 calc R U
C16 C 1.0776(6) 0.90882(19) -0.0127(3) 0.0877(16) Uani 1 1 d . .
H16A H 1.1563 0.9333 -0.0359 0.131 Uiso 1 1 calc R U
H16B H 0.9882 0.8993 -0.0613 0.131 Uiso 1 1 calc R U
H16C H 1.1418 0.8784 0.0092 0.131 Uiso 1 1 calc R U
C10 C 1.5890(6) 1.09707(18) 0.1694(4) 0.0862(15) Uani 1 1 d . .
H10A H 1.6953 1.0782 0.1877 0.129 Uiso 1 1 calc R U
H10B H 1.6165 1.1288 0.1395 0.129 Uiso 1 1 calc R U
H10C H 1.5128 1.0764 0.1272 0.129 Uiso 1 1 calc R U
C3 C 1.4720(7) 1.2634(4) 0.5835(7) 0.0958(18) Uani 1 1 d . .
H3 H 1.4724 1.2902 0.6266 0.115 Uiso 1 1 calc R U
C29 C -0.0313(10) 0.7835(4) 0.2171(5) 0.0901(18) Uani 1 1 d . .
H29 H -0.0436 0.8026 0.1625 0.108 Uiso 1 1 calc R U
C32 C 0.0028(11) 0.7271(4) 0.3793(6) 0.1062(19) Uani 1 1 d . .
H32 H 0.0121 0.7083 0.4343 0.127 Uiso 1 1 calc R U
C30 C -0.1038(8) 0.7342(5) 0.2196(7) 0.109(2) Uani 1 1 d . .
H30 H -0.1646 0.7199 0.1667 0.131 Uiso 1 1 calc R U
C31 C -0.0846(9) 0.7070(3) 0.3012(10) 0.116(2) Uani 1 1 d . .
H31 H -0.1328 0.6739 0.3030 0.139 Uiso 1 1 calc R U
C11 C 1.7606(7) 1.1492(2) 0.3426(4) 0.1102(19) Uani 1 1 d . .
H11A H 1.8037 1.1166 0.3679 0.165 Uiso 1 1 calc R U
H11B H 1.7842 1.1760 0.3882 0.165 Uiso 1 1 calc R U
H11C H 1.8181 1.1574 0.2890 0.165 Uiso 1 1 calc R U

loop_
_atom_site_aniso_label
_atom_site_aniso_U_11
_atom_site_aniso_U_22
_atom_site_aniso_U_33
_atom_site_aniso_U_23
_atom_site_aniso_U_13
_atom_site_aniso_U_12
O1 0.077(3) 0.065(2) 0.072(2) -0.005(2) 0.025(2) -0.0041(16)
N1 0.058(4) 0.071(4) 0.065(4) -0.002(3) 0.020(4) -0.010(3)
O2 0.073(3) 0.096(3) 0.081(3) -0.0131(18) 0.038(2) -0.023(2)
O3 0.095(3) 0.086(3) 0.072(2) -0.027(2) 0.018(2) -0.0115(19)
N6 0.068(4) 0.063(3) 0.063(4) -0.010(3) 0.016(3) -0.003(3)
N2 0.056(4) 0.078(3) 0.070(3) 0.009(3) 0.027(4) -0.008(3)
N5 0.065(3) 0.066(4) 0.070(4) -0.005(4) 0.015(4) -0.009(3)
N4 0.067(4) 0.061(3) 0.061(4) 0.008(3) 0.016(3) 0.001(3)
N3 0.062(4) 0.057(3) 0.071(3) 0.003(3) 0.016(3) -0.005(3)
C6 0.053(3) 0.060(7) 0.068(7) 0.006(5) 0.006(3) -0.002(3)
C19 0.070(6) 0.047(5) 0.053(5) 0.006(5) 0.015(5) 0.005(4)
C8 0.042(5) 0.056(4) 0.075(7) 0.017(5) 0.020(5) -0.004(4)
C22 0.060(5) 0.052(4) 0.063(6) 0.008(4) 0.005(4) 0.000(4)
C18 0.066(6) 0.057(5) 0.061(5) 0.004(4) 0.017(6) -0.008(5)
C9 0.070(5) 0.055(4) 0.057(5) 0.002(4) 0.016(5) 0.011(4)
C21 0.064(5) 0.061(5) 0.051(5) 0.007(4) 0.018(5) 0.005(5)
C7 0.070(7) 0.061(4) 0.058(6) 0.002(4) 0.017(4) 0.003(5)
C1 0.058(3) 0.069(5) 0.074(5) 0.010(6) 0.013(3) 0.002(3)
C13 0.060(6) 0.044(4) 0.061(5) 0.006(4) 0.008(5) -0.002(5)
C15 0.095(6) 0.054(4) 0.053(5) 0.002(4) 0.015(5) 0.006(4)
C12 0.065(5) 0.051(4) 0.066(4) 0.006(4) 0.013(4) 0.003(4)
C24 0.069(5) 0.054(5) 0.065(5) -0.007(5) -0.001(6) -0.003(4)
C14 0.080(4) 0.061(4) 0.059(4) 0.005(4) 0.027(5) 0.011(4)
C17 0.088(6) 0.068(4) 0.056(5) -0.005(4) 0.015(4) -0.006(4)
C20 0.079(6) 0.064(4) 0.061(5) -0.001(4) 0.011(4) -0.005(4)
C28 0.056(4) 0.047(5) 0.098(6) 0.005(7) 0.011(4) -0.006(4)
C5 0.074(4) 0.076(5) 0.081(5) 0.005(6) 0.003(3) -0.013(3)
C2 0.078(4) 0.094(5) 0.072(5) -0.008(6) 0.020(3) -0.006(4)
C4 0.094(4) 0.071(6) 0.108(6) 0.012(6) 0.009(4) -0.020(3)
C33 0.076(4) 0.060(6) 0.109(7) 0.008(5) 0.010(3) -0.008(4)
C23 0.102(4) 0.061(3) 0.071(3) -0.011(3) 0.012(3) -0.009(3)
C00W 0.076(4) 0.089(4) 0.084(4) 0.002(3) 0.035(3) 0.011(3)
C16 0.114(4) 0.085(4) 0.070(3) -0.014(3) 0.037(3) 0.014(3)
C10 0.094(4) 0.083(4) 0.089(4) 0.009(3) 0.042(3) 0.008(3)
C3 0.087(4) 0.078(7) 0.124(8) -0.016(4) 0.021(4) -0.013(3)
C29 0.075(4) 0.090(7) 0.100(6) -0.029(5) -0.016(4) -0.002(4)
C32 0.099(5) 0.075(7) 0.147(8) 0.021(5) 0.024(5) -0.006(4)
C30 0.072(4) 0.094(7) 0.155(9) -0.044(6) -0.014(4) -0.011(5)
C31 0.076(5) 0.083(6) 0.189(8) -0.024(8) 0.017(6) -0.005(4)
C11 0.051(4) 0.154(5) 0.129(5) 0.002(4) 0.023(3) -0.020(3)

loop_
_atom_type_symbol
_atom_type_description
_atom_type_scat_dispersion_real
_atom_type_scat_dispersion_imag
_atom_type_scat_source
C C 0.0033 0.0016 'International Tables Vol C Tables 4.2.6.8 and 6.1.1.4'
H H 0.0000 0.0000 'International Tables Vol C Tables 4.2.6.8 and 6.1.1.4'
N N 0.0061 0.0033 'International Tables Vol C Tables 4.2.6.8 and 6.1.1.4'
O O 0.0106 0.0060 'International Tables Vol C Tables 4.2.6.8 and 6.1.1.4'

loop_
_geom_angle_atom_site_label_1
_geom_angle_atom_site_label_2
_geom_angle_atom_site_label_3
_geom_angle
N2 N1 C7 110.5(5)
N2 N1 C6 120.8(6)
C7 N1 C6 123.2(6)
C22 N6 N5 106.7(5)
C22 N6 C00W 125.8(6)
N5 N6 C00W 117.1(6)
C9 N2 N1 105.5(4)
C9 N2 C11 121.9(6)
N1 N2 C11 115.1(5)
C24 N5 N6 109.7(5)
C24 N5 C28 122.4(6)
N6 N5 C28 120.2(6)
C20 N4 C21 121.0(5)
C12 N3 C8 120.8(5)
C5 C6 C1 119.6(6)
C5 C6 N1 121.3(8)
C1 C6 N1 119.1(8)
O1 C19 C13 119.2(8)
O1 C19 C18 120.7(8)
C13 C19 C18 120.0(6)
C9 C8 N3 121.1(8)
C9 C8 C7 108.2(6)
N3 C8 C7 130.7(7)
C21 C22 N6 110.6(5)
C21 C22 C23 128.9(8)
N6 C22 C23 120.5(8)
C17 C18 C19 118.0(6)
C17 C18 C20 119.9(8)
C19 C18 C20 122.1(8)
C8 C9 N2 111.1(5)
C8 C9 C10 129.1(8)
N2 C9 C10 119.8(8)
C22 C21 N4 123.2(8)
C22 C21 C24 108.0(6)
N4 C21 C24 128.6(7)
O2 C7 N1 125.5(7)
O2 C7 C8 130.3(7)
N1 C7 C8 104.1(6)
C2 C1 C6 120.3(5)
C14 C13 C19 118.7(5)
C14 C13 C12 120.7(8)
C19 C13 C12 120.6(7)
C17 C15 C14 116.8(4)
C17 C15 C16 122.8(8)
C14 C15 C16 120.4(8)
N3 C12 C13 120.6(6)
O3 C24 N5 124.4(7)
O3 C24 C21 131.0(8)
N5 C24 C21 104.5(6)
C15 C14 C13 122.8(5)
C15 C17 C18 123.7(5)
N4 C20 C18 123.3(5)
C33 C28 C29 120.5(6)
C33 C28 N5 119.9(8)
C29 C28 N5 119.6(8)
C4 C5 C6 120.2(5)
C1 C2 C3 119.6(5)
C5 C4 C3 119.9(5)
C28 C33 C32 119.9(6)
C2 C3 C4 120.4(6)
C28 C29 C30 119.5(6)
C31 C32 C33 119.4(6)
C31 C30 C29 119.0(7)
C32 C31 C30 121.7(7)

loop_
_geom_bond_atom_site_label_1
_geom_bond_atom_site_label_2
_geom_bond_distance
O1 C19 1.367(5)
N1 N2 1.407(5)
N1 C7 1.408(6)
N1 C6 1.417(6)
O2 C7 1.222(6)
O3 C24 1.221(6)
N6 C22 1.368(5)
N6 N5 1.409(5)
N6 C00W 1.456(5)
N2 C9 1.379(5)
N2 C11 1.464(6)
N5 C24 1.404(6)
N5 C28 1.427(6)
N4 C20 1.297(6)
N4 C21 1.386(6)
N3 C12 1.274(6)
N3 C8 1.391(7)
C6 C5 1.376(6)
C6 C1 1.387(6)
C19 C13 1.399(6)
C19 C18 1.410(6)
C8 C9 1.363(6)
C8 C7 1.447(7)
C22 C21 1.367(6)
C22 C23 1.498(7)
C18 C17 1.389(6)
C18 C20 1.430(7)
C9 C10 1.493(7)
C21 C24 1.454(7)
C1 C2 1.373(6)
C13 C14 1.397(6)
C13 C12 1.461(7)
C15 C17 1.380(6)
C15 C14 1.383(6)
C15 C16 1.495(6)
C28 C33 1.364(7)
C28 C29 1.378(7)
C5 C4 1.375(6)
C2 C3 1.376(6)
C4 C3 1.377(7)
C33 C32 1.384(7)
C29 C30 1.387(7)
C32 C31 1.354(8)
C30 C31 1.370(8)
